data_7150662
loop_
_publ_author_name
'Davies, Stephen G.'
'Garner, A. Christopher'
'Nicholson, Rebecca L.'
'Osborne, James'
'Roberts, Paul M.'
'Savory, Edward D.'
'Smith, Andrew D.'
'Thomson, James E.'

_publ_section_title
;
 Doubly diastereoselective [3,3]-sigmatropic aza-Claisen rearrangements
;
_journal_issue 12
_journal_name_full 'Organic &amp; Biomolecular Chemistry'
_journal_page_first 2604
_journal_page_last 2611
_journal_paper_doi 10.1039/b902753j
_journal_volume 7
_journal_year 2009
_chemical_absolute_configuration unk
_chemical_formula_moiety 'C29 H32.33 N1 O2'
_chemical_formula_sum 'C29 H32.33 N O2'
_chemical_formula_weight 426.91
_space_group_IT_number 19
_symmetry_cell_setting orthorhombic
_symmetry_space_group_name_Hall 'P 2ac 2ab'
_symmetry_space_group_name_H-M 'P 21 21 21'
_atom_sites_solution_hydrogens geom
_atom_sites_solution_primary direct
_cell_angle_alpha 90
_cell_angle_beta 90
_cell_angle_gamma 90
_cell_formula_units_Z 4
_cell_length_a 8.9487(2)
_cell_length_b 5.18510(10)
_cell_length_c 52.2900(7)
_cell_measurement_reflns_used 4948
_cell_measurement_temperature 190
_cell_measurement_theta_max 27
_cell_measurement_theta_min 5
_cell_volume 2426.25(8)
_computing_cell_refinement 'DENZO/SCALEPACK (Otwinowski & Minor, 1997)'
_computing_data_collection 'COLLECT (Nonius, 1997-2001).'
_computing_data_reduction 'DENZO/SCALEPACK (Otwinowski & Minor, 1997)'
_computing_molecular_graphics 'CAMERON (Watkin et al., 1996)'
_computing_publication_material 'CRYSTALS (Betteridge et al., 2003)'
_computing_structure_refinement 'CRYSTALS (Betteridge et al., 2003)'
_computing_structure_solution 'USER DEFINED STRUCTURE SOLUTION'
_diffrn_ambient_temperature 190
_diffrn_measured_fraction_theta_full 0.951
_diffrn_measured_fraction_theta_max 0.939
_diffrn_measurement_device 'Nonius KappaCCD'
_diffrn_measurement_device_type Area
_diffrn_measurement_method \w
_diffrn_radiation_monochromator graphite
_diffrn_radiation_type 'Mo K\a'
_diffrn_radiation_wavelength 0.71073
_diffrn_reflns_av_R_equivalents 0.037
_diffrn_reflns_limit_h_max 11
_diffrn_reflns_limit_h_min -11
_diffrn_reflns_limit_k_max 6
_diffrn_reflns_limit_k_min -6
_diffrn_reflns_limit_l_max 67
_diffrn_reflns_limit_l_min -66
_diffrn_reflns_number 4856
_diffrn_reflns_theta_full 25.218
_diffrn_reflns_theta_max 27.411
_diffrn_reflns_theta_min 5.111
_diffrn_standards_number 0
_exptl_absorpt_coefficient_mu 0.072
_exptl_absorpt_correction_T_max 0.99
_exptl_absorpt_correction_T_min 0.99
_exptl_absorpt_correction_type multi-scan
_exptl_absorpt_process_details 'DENZO/SCALEPACK (Otwinowski & Minor, 1997)'
_exptl_crystal_colour colourless
_exptl_crystal_density_diffrn 1.169
_exptl_crystal_density_method 'not measured'
_exptl_crystal_description block
_exptl_crystal_F_000 917.303
_exptl_crystal_size_max 0.10
_exptl_crystal_size_mid 0.10
_exptl_crystal_size_min 0.10
_refine_diff_density_max 0.63
_refine_diff_density_min -0.40
_refine_ls_extinction_method None
_refine_ls_goodness_of_fit_ref 0.9860
_refine_ls_hydrogen_treatment noref
_refine_ls_matrix_type full
_refine_ls_number_parameters 302
_refine_ls_number_reflns 2520
_refine_ls_number_restraints 24
_refine_ls_R_factor_all 0.0983
_refine_ls_R_factor_gt 0.0777
_refine_ls_shift/su_max 0.023145
_refine_ls_structure_factor_coef Fsqd
_refine_ls_weighting_details
;
Method= Quasi-Unit weights
W = 1.0 or 1./2F
;
_refine_ls_weighting_scheme calc
_refine_ls_wR_factor_all 0.1858
_refine_ls_wR_factor_gt 0.1550
_refine_ls_wR_factor_ref 0.1587
_reflns_limit_h_max 11
_reflns_limit_h_min 0
_reflns_limit_k_max 6
_reflns_limit_k_min 0
_reflns_limit_l_max 67
_reflns_limit_l_min 0
_reflns_number_gt 2375
_reflns_number_total 3067
_reflns_threshold_expression I>2.0\s(I)
_oxford_diffrn_Wilson_B_factor 0.00
_oxford_diffrn_Wilson_scale 0.00
_oxford_refine_ls_r_factor_ref 0.0809
_oxford_refine_ls_scale 0.919(5)
_oxford_reflns_number_all 3066
_oxford_reflns_threshold_expression_ref I>1.5\s(I)
_cod_data_source_file b902753j.txt
_cod_data_source_block 3
_cod_depositor_comments
;
The following automatic conversions were performed:
'_symmetry_cell_setting' value 'Orthorhombic' changed to 'orthorhombic'
according to '/home/saulius/struct/CIF-dictionaries/cif_core.dic'
dictionary named 'cif_core.dic' version 2.4.1 from 2010-06-29.

Automatic conversion script
Id: cif_fix_enum 1527 2010-12-29 10:47:43Z saulius 
;
_cod_original_sg_symbol_H-M 'P 21 21 21 '
_cod_original_formula_sum 'C29 H32.33 N1 O2'
_cod_database_code 7150662

loop_
_symmetry_equiv_pos_as_xyz
x,y,z
x+1/2,-y+1/2,-z
-x,y+1/2,-z+1/2
-x+1/2,-y,z+1/2

loop_
_atom_site_label
_atom_site_type_symbol
_atom_site_fract_x
_atom_site_fract_y
_atom_site_fract_z
_atom_site_U_iso_or_equiv
_atom_site_occupancy
_atom_site_adp_type
_atom_site_refinement_flags_posn
_atom_site_refinement_flags_adp
_atom_site_refinement_flags_occupancy
_atom_site_disorder_assembly
_atom_site_disorder_group
_oxford_atom_site_special_shape
_atom_site_attached_hydrogens
O1 O 0.6075(4) 0.3652(6) 0.58147(6) 0.0430 1.0000 Uani . . . . 3 . .
O9 O 0.6812(6) 0.6674(9) 0.71230(7) 0.0876 1.0000 Uani . . . . 3 . .
N2 N 0.6753(4) -0.0570(6) 0.57909(7) 0.0341 1.0000 Uani . . . . 3 . .
C3 C 0.8074(4) -0.0126(8) 0.56373(7) 0.0321 1.0000 Uani . . . . 3 . .
C4 C 0.0961(5) 0.3151(9) 0.61685(8) 0.0394 1.0000 Uani . . . . 3 . .
C5 C 0.2159(5) 0.1701(8) 0.62514(8) 0.0339 1.0000 Uani . . . . 3 . .
C6 C 0.5807(5) 0.1332(8) 0.58583(7) 0.0323 1.0000 Uani . . . . 3 . .
C7 C 0.7749(5) -0.0048(8) 0.53514(8) 0.0350 1.0000 Uani . . . . 3 . .
C8 C 0.3732(5) 0.2382(9) 0.61718(8) 0.0353 1.0000 Uani . . . . 3 . .
C10 C 0.4346(5) 0.0419(8) 0.59737(7) 0.0324 1.0000 Uani . . . . 3 . .
C11 C 0.8499(6) 0.1695(9) 0.51957(9) 0.0470 1.0000 Uani . . . . 3 . .
C12 C -0.0490(5) 0.2539(11) 0.62345(9) 0.0461 1.0000 Uani . . . . 3 . .
C13 C 0.3276(5) -0.0054(12) 0.57539(9) 0.0536 1.0000 Uani . . . . 3 . .
C14 C 0.9216(5) -0.2224(9) 0.56988(8) 0.0407 1.0000 Uani . . . . 3 . .
C15 C 0.1851(5) -0.0457(9) 0.64046(8) 0.0418 1.0000 Uani . . . . 3 . .
C16 C 0.6781(6) -0.1778(10) 0.52384(9) 0.0492 1.0000 Uani . . . . 3 . .
C17 C 0.4749(6) 0.2608(11) 0.64002(9) 0.0532 1.0000 Uani . . . . 3 . .
C18 C -0.0765(6) 0.0417(11) 0.63873(9) 0.0519 1.0000 Uani . . . . 3 . .
C19 C 0.6571(6) -0.1780(10) 0.49757(9) 0.0560 1.0000 Uani . . . . 3 . .
C20 C 0.0402(6) -0.1079(10) 0.64723(9) 0.0495 1.0000 Uani . . . . 3 . .
C21 C 0.7327(7) -0.0042(11) 0.48235(9) 0.0555 1.0000 Uani . . . . 3 . .
C22 C 0.8324(7) 0.1683(10) 0.49324(9) 0.0566 1.0000 Uani . . . . 3 . .
C23 C 0.5570(8) 0.4404(12) 0.64808(11) 0.0761 1.0000 Uani . . . . 3 . .
C24 C 0.6456(8) 0.4502(12) 0.67236(11) 0.0730 1.0000 Uani . . . . 3 . .
C25 C 0.8841(8) 0.8303(12) 0.79911(12) 0.0944 1.0000 Uani D . . . 3 . .
C26 C 0.5939(11) 0.6730(16) 0.68932(12) 0.1099 1.0000 Uani . . . . 3 . .
C27 C 0.7470(9) 0.8606(12) 0.75140(11) 0.1113 1.0000 Uani D . . . 3 . .
C28 C 0.6663(19) 0.882(2) 0.72644(18) 0.2148 1.0000 Uani . . . . 3 . .
C29 C 0.7953(10) 0.633(2) 0.79013(16) 0.1128 0.664(7) Uani D . P . 3 . .
C31 C 0.972(3) 0.8270(19) 0.7773(3) 0.1890 0.336(7) Uani D . P . 3 . .
C32 C 0.7266(10) 0.647(2) 0.76655(17) 0.1078 0.664(7) Uani D . P . 3 . .
C33 C 0.9012(14) 0.8418(19) 0.7537(5) 0.2227 0.336(7) Uani D . P . 3 . .
C102 C 0.8379(11) 1.057(2) 0.7604(2) 0.2227 0.664(7) Uani D . P . 3 . .
C101 C 0.7323(14) 0.8487(18) 0.7974(3) 0.1128 0.336(7) Uani D . P . 3 . .
C100 C 0.667(2) 0.8629(19) 0.7737(2) 0.1078 0.336(7) Uani D . P . 3 . .
C103 C 0.9070(12) 1.043(2) 0.78434(18) 0.1890 0.664(7) Uani D . P . 3 . .
H31 H 0.8497 0.1627 0.5683 0.0391 1.0000 Uiso . . . . . . .
H41 H 0.1143 0.4741 0.6054 0.0493 1.0000 Uiso . . . . . . .
H81 H 0.3716 0.4132 0.6081 0.0433 1.0000 Uiso . . . . . . .
H101 H 0.4501 -0.1221 0.6081 0.0394 1.0000 Uiso . . . . . . .
H111 H 0.9203 0.2975 0.5278 0.0561 1.0000 Uiso . . . . . . .
H121 H -0.1361 0.3636 0.6168 0.0577 1.0000 Uiso . . . . . . .
H131 H 0.2283 -0.0691 0.5819 0.0672 1.0000 Uiso . . . . . . .
H132 H 0.3118 0.1576 0.5656 0.0672 1.0000 Uiso . . . . . . .
H133 H 0.3696 -0.1403 0.5635 0.0672 1.0000 Uiso . . . . . . .
H141 H 1.0145 -0.1934 0.5595 0.0481 1.0000 Uiso . . . . . . .
H142 H 0.9471 -0.2169 0.5884 0.0481 1.0000 Uiso . . . . . . .
H143 H 0.8780 -0.3937 0.5654 0.0481 1.0000 Uiso . . . . . . .
H151 H 0.2712 -0.1572 0.6465 0.0487 1.0000 Uiso . . . . . . .
H161 H 0.6232 -0.3022 0.5349 0.0611 1.0000 Uiso . . . . . . .
H171 H 0.4782 0.1012 0.6514 0.0635 1.0000 Uiso . . . . . . .
H181 H -0.1833 0.0025 0.6446 0.0611 1.0000 Uiso . . . . . . .
H191 H 0.5826 -0.3028 0.4898 0.0687 1.0000 Uiso . . . . . . .
H201 H 0.0213 -0.2657 0.6581 0.0582 1.0000 Uiso . . . . . . .
H211 H 0.7163 -0.0057 0.4630 0.0662 1.0000 Uiso . . . . . . .
H221 H 0.8900 0.2886 0.4820 0.0707 1.0000 Uiso . . . . . . .
H231 H 0.5571 0.6030 0.6365 0.0942 1.0000 Uiso . . . . . . .
H241 H 0.6286 0.2827 0.6826 0.0990 1.0000 Uiso . . . . . . .
H242 H 0.7548 0.4649 0.6691 0.0990 1.0000 Uiso . . . . . . .
H261 H 0.4851 0.6589 0.6933 0.1295 1.0000 Uiso . . . . . . .
H262 H 0.6109 0.8413 0.6797 0.1295 1.0000 Uiso . . . . . . .
H281 H 0.5601 0.9303 0.7298 0.2535 1.0000 Uiso . . . . . . .
H282 H 0.7131 1.0426 0.7169 0.2535 1.0000 Uiso . . . . . . .
H21 H 0.6429 -0.2300 0.5816 0.0500 1.0000 Uiso . . . . . . .
H311 H 1.0794 0.8424 0.7785 0.2698 0.3257 Uiso . . . . 3 . .
H331 H 0.9620 0.8649 0.7384 0.2563 0.3257 Uiso . . . . 3 . .
H291 H 0.7799 0.4852 0.8009 0.1249 0.6743 Uiso . . . . 3 . .
H321 H 0.6612 0.5053 0.7607 0.1205 0.6743 Uiso . . . . 3 . .
H1011 H 0.6717 0.8274 0.8124 0.1249 0.3257 Uiso . . . . 3 . .
H1001 H 0.5598 0.8469 0.7724 0.1205 0.3257 Uiso . . . . 3 . .
H1031 H 0.9753 1.1809 0.7899 0.2698 0.6743 Uiso . . . . 3 . .
H1021 H 0.8585 1.2004 0.7493 0.2563 0.6743 Uiso . . . . 3 . .
H251 H 0.9305 0.8206 0.8153 0.1109 0.3257 Uiso . . . . 3 . .

loop_
_atom_site_aniso_label
_atom_site_aniso_U_11
_atom_site_aniso_U_22
_atom_site_aniso_U_33
_atom_site_aniso_U_23
_atom_site_aniso_U_13
_atom_site_aniso_U_12
O1 0.0427(18) 0.0254(14) 0.0610(19) 0.0024(14) 0.0107(16) -0.0006(15)
O9 0.136(4) 0.071(3) 0.056(2) -0.016(2) -0.046(3) 0.019(3)
N2 0.0377(18) 0.0218(16) 0.0428(19) 0.0011(14) 0.0047(17) -0.0042(16)
C3 0.030(2) 0.0250(19) 0.041(2) -0.0021(18) 0.0018(18) -0.0014(19)
C4 0.042(2) 0.035(2) 0.041(2) -0.0002(19) 0.000(2) 0.006(2)
C5 0.035(2) 0.034(2) 0.0330(19) -0.0053(18) -0.0005(18) 0.003(2)
C6 0.034(2) 0.031(2) 0.0316(19) -0.0028(17) -0.0017(18) 0.0003(19)
C7 0.034(2) 0.030(2) 0.041(2) -0.0001(19) -0.0016(19) 0.003(2)
C8 0.037(2) 0.030(2) 0.039(2) -0.0029(19) -0.0024(18) 0.001(2)
C10 0.035(2) 0.0305(19) 0.0322(19) -0.0021(17) -0.0012(18) -0.0028(19)
C11 0.054(3) 0.039(2) 0.047(2) -0.001(2) 0.003(2) -0.002(2)
C12 0.033(2) 0.052(3) 0.053(3) -0.007(2) 0.002(2) 0.001(2)
C13 0.040(2) 0.078(4) 0.042(2) -0.014(3) 0.001(2) -0.013(3)
C14 0.039(2) 0.038(2) 0.045(2) -0.003(2) -0.004(2) 0.005(2)
C15 0.045(2) 0.042(2) 0.038(2) 0.002(2) 0.002(2) 0.003(2)
C16 0.056(3) 0.045(3) 0.046(2) 0.003(2) -0.010(2) -0.010(3)
C17 0.046(3) 0.054(3) 0.060(3) -0.017(3) -0.018(2) 0.007(3)
C18 0.046(3) 0.059(3) 0.051(3) -0.016(3) 0.015(2) -0.010(3)
C19 0.064(3) 0.055(3) 0.049(3) -0.004(3) -0.011(3) -0.011(3)
C20 0.065(3) 0.045(3) 0.039(2) -0.002(2) 0.010(2) -0.013(3)
C21 0.070(3) 0.053(3) 0.044(2) 0.001(2) -0.004(3) 0.004(3)
C22 0.073(4) 0.051(3) 0.045(3) 0.009(2) 0.005(3) -0.002(3)
C23 0.100(5) 0.059(3) 0.069(3) -0.016(3) -0.039(4) 0.017(4)
C24 0.092(4) 0.058(3) 0.069(3) -0.014(3) -0.039(3) 0.003(4)
C25 0.141(7) 0.089(5) 0.053(3) -0.002(4) -0.029(4) -0.028(5)
C26 0.169(8) 0.096(5) 0.065(4) -0.033(4) -0.060(5) 0.047(6)
C27 0.186(9) 0.090(5) 0.058(4) -0.024(4) -0.070(5) 0.028(6)
C28 0.39(2) 0.142(8) 0.112(6) -0.074(6) -0.157(10) 0.132(12)
C29 0.143(11) 0.139(12) 0.056(6) 0.007(7) -0.004(7) -0.010(10)
C31 0.30(2) 0.181(19) 0.087(8) 0.032(10) -0.086(11) -0.14(2)
C32 0.105(9) 0.131(10) 0.088(7) -0.011(8) -0.041(7) -0.022(9)
C33 0.44(3) 0.154(16) 0.076(8) 0.033(10) -0.093(13) -0.12(2)
C102 0.44(3) 0.154(16) 0.076(8) 0.033(10) -0.093(13) -0.12(2)
C101 0.143(11) 0.139(12) 0.056(6) 0.007(7) -0.004(7) -0.010(10)
C100 0.105(9) 0.131(10) 0.088(7) -0.011(8) -0.041(7) -0.022(9)
C103 0.30(2) 0.181(19) 0.087(8) 0.032(10) -0.086(11) -0.14(2)

loop_
_atom_type_symbol
_atom_type_scat_dispersion_real
_atom_type_scat_dispersion_imag
_atom_type_scat_Cromer_Mann_a1
_atom_type_scat_Cromer_Mann_b1
_atom_type_scat_Cromer_Mann_a2
_atom_type_scat_Cromer_Mann_b2
_atom_type_scat_Cromer_Mann_a3
_atom_type_scat_Cromer_Mann_b3
_atom_type_scat_Cromer_Mann_a4
_atom_type_scat_Cromer_Mann_b4
_atom_type_scat_Cromer_Mann_c
_atom_type_scat_source
C 0.0033 0.0016 2.3100 20.8439 1.0200 10.2075 1.5886 0.5687 0.8650 51.6512 0.2156 'International Tables Vol C 4.2.6.8 and 6.1.1.4'
H 0.0000 0.0000 0.4930 10.5109 0.3229 26.1257 0.1402 3.1424 0.0408 57.7998 0.0030 'International Tables Vol C 4.2.6.8 and 6.1.1.4'
N 0.0061 0.0033 12.2126 0.0057 3.1322 9.8933 2.0125 28.9975 1.1663 0.5826 -11.5290 'International Tables Vol C 4.2.6.8 and 6.1.1.4'
O 0.0106 0.0060 3.0485 13.2771 2.2868 5.7011 1.5463 0.3239 0.8670 32.9089 0.2508 'International Tables Vol C 4.2.6.8 and 6.1.1.4'

loop_
_geom_angle_atom_site_label_1
_geom_angle_site_symmetry_1
_geom_angle_atom_site_label_2
_geom_angle_site_symmetry_2
_geom_angle_atom_site_label_3
_geom_angle_site_symmetry_3
_geom_angle
_geom_angle_publ_flag
C26 . O9 . C28 . 113.0(6) yes
C3 . N2 . C6 . 122.8(3) yes
C3 . N2 . H21 . 118.4 no
C6 . N2 . H21 . 117.5 no
N2 . C3 . C7 . 113.1(3) yes
N2 . C3 . C14 . 108.4(3) yes
C7 . C3 . C14 . 110.7(3) yes
N2 . C3 . H31 . 108.6 no
C7 . C3 . H31 . 106.1 no
C14 . C3 . H31 . 109.8 no
C5 . C4 . C12 . 121.8(4) yes
C5 . C4 . H41 . 119.7 no
C12 . C4 . H41 . 118.5 no
C4 . C5 . C8 . 120.7(4) yes
C4 . C5 . C15 . 117.5(4) yes
C8 . C5 . C15 . 121.8(4) yes
N2 . C6 . O1 . 122.5(4) yes
N2 . C6 . C10 . 114.7(4) yes
O1 . C6 . C10 . 122.7(4) yes
C3 . C7 . C11 . 120.0(4) yes
C3 . C7 . C16 . 121.5(4) yes
C11 . C7 . C16 . 118.4(4) yes
C5 . C8 . C10 . 111.1(3) yes
C5 . C8 . C17 . 111.3(4) yes
C10 . C8 . C17 . 111.5(4) yes
C5 . C8 . H81 . 108.8 no
C10 . C8 . H81 . 106.1 no
C17 . C8 . H81 . 107.8 no
C8 . C10 . C6 . 111.5(3) yes
C8 . C10 . C13 . 112.9(4) yes
C6 . C10 . C13 . 107.0(3) yes
C8 . C10 . H101 . 103.2 no
C6 . C10 . H101 . 111.0 no
C13 . C10 . H101 . 111.4 no
C7 . C11 . C22 . 121.6(5) yes
C7 . C11 . H111 . 118.6 no
C22 . C11 . H111 . 119.7 no
C4 . C12 . C18 . 119.6(4) yes
C4 . C12 . H121 . 120.1 no
C18 . C12 . H121 . 120.2 no
C10 . C13 . H131 . 110.7 no
C10 . C13 . H132 . 110.0 no
H131 . C13 . H132 . 109.0 no
C10 . C13 . H133 . 110.3 no
H131 . C13 . H133 . 108.0 no
H132 . C13 . H133 . 108.9 no
C3 . C14 . H141 . 109.5 no
C3 . C14 . H142 . 109.8 no
H141 . C14 . H142 . 109.4 no
C3 . C14 . H143 . 108.9 no
H141 . C14 . H143 . 109.3 no
H142 . C14 . H143 . 110.0 no
C5 . C15 . C20 . 121.1(4) yes
C5 . C15 . H151 . 119.0 no
C20 . C15 . H151 . 120.0 no
C7 . C16 . C19 . 120.7(4) yes
C7 . C16 . H161 . 118.7 no
C19 . C16 . H161 . 120.6 no
C8 . C17 . C23 . 132.5(5) yes
C8 . C17 . H171 . 114.6 no
C23 . C17 . H171 . 112.9 no
C12 . C18 . C20 . 120.1(4) yes
C12 . C18 . H181 . 119.8 no
C20 . C18 . H181 . 120.1 no
C16 . C19 . C21 . 120.3(5) yes
C16 . C19 . H191 . 119.1 no
C21 . C19 . H191 . 120.6 no
C15 . C20 . C18 . 119.9(4) yes
C15 . C20 . H201 . 119.3 no
C18 . C20 . H201 . 120.8 no
C19 . C21 . C22 . 120.0(4) yes
C19 . C21 . H211 . 119.7 no
C22 . C21 . H211 . 120.3 no
C11 . C22 . C21 . 118.9(5) yes
C11 . C22 . H221 . 121.5 no
C21 . C22 . H221 . 119.5 no
C17 . C23 . C24 . 128.2(6) yes
C17 . C23 . H231 . 114.0 no
C24 . C23 . H231 . 117.7 no
C23 . C24 . C26 . 110.9(5) yes
C23 . C24 . H241 . 109.5 no
C26 . C24 . H241 . 106.9 no
C23 . C24 . H242 . 112.1 no
C26 . C24 . H242 . 109.9 no
H241 . C24 . H242 . 107.4 no
C29 . C25 . C31 . 92.2(9) yes
C29 . C25 . C101 . 56.9(6) yes
C31 . C25 . C101 . 120.8(14) yes
C29 . C25 . C103 . 119.6(8) yes
C31 . C25 . C103 . 57.2(7) yes
C101 . C25 . C103 . 93.2(9) yes
C29 . C25 . H251 . 121.3 no
C31 . C25 . H251 . 119.3 no
C101 . C25 . H251 . 119.9 no
C103 . C25 . H251 . 119.1 no
C24 . C26 . O9 . 107.8(6) yes
C24 . C26 . H261 . 111.1 no
O9 . C26 . H261 . 110.9 no
C24 . C26 . H262 . 108.3 no
O9 . C26 . H262 . 110.5 no
H261 . C26 . H262 . 108.1 no
C28 . C27 . C32 . 120.0(9) yes
C28 . C27 . C33 . 124.1(14) yes
C32 . C27 . C33 . 91.5(9) yes
C28 . C27 . C102 . 121.6(9) yes
C32 . C27 . C102 . 118.3(8) yes
C33 . C27 . C102 . 55.9(7) yes
C28 . C27 . C100 . 119.5(11) yes
C32 . C27 . C100 . 56.3(6) yes
C33 . C27 . C100 . 116.5(14) yes
C102 . C27 . C100 . 90.6(8) yes
C27 . C28 . O9 . 111.7(7) yes
C27 . C28 . H281 . 109.0 no
O9 . C28 . H281 . 113.5 no
C27 . C28 . H282 . 106.2 no
O9 . C28 . H282 . 110.7 no
H281 . C28 . H282 . 105.3 no
C25 . C29 . C32 . 121.5(10) yes
C25 . C29 . H291 . 118.4 no
C32 . C29 . H291 . 120.1 no
C25 . C31 . C33 . 118(2) yes
C25 . C31 . H311 . 120.6 no
C33 . C31 . H311 . 120.4 no
C29 . C32 . C27 . 120.0(9) yes
C29 . C32 . H321 . 119.9 no
C27 . C32 . H321 . 120.1 no
C31 . C33 . C27 . 122(2) yes
C31 . C33 . H331 . 118.9 no
C27 . C33 . H331 . 118.3 no
C27 . C102 . C103 . 121.7(11) yes
C27 . C102 . H1021 . 118.4 no
C103 . C102 . H1021 . 119.8 no
C25 . C101 . C100 . 119.0(16) yes
C25 . C101 . H1011 . 120.0 no
C100 . C101 . H1011 . 120.4 no
C101 . C100 . C27 . 123.4(16) yes
C101 . C100 . H1001 . 118.6 no
C27 . C100 . H1001 . 117.3 no
C102 . C103 . C25 . 118.9(11) yes
C102 . C103 . H1031 . 120.2 no
C25 . C103 . H1031 . 120.9 no

loop_
_geom_bond_atom_site_label_1
_geom_bond_site_symmetry_1
_geom_bond_atom_site_label_2
_geom_bond_site_symmetry_2
_geom_bond_distance
_geom_bond_publ_flag
O1 . C6 . 1.247(5) yes
O9 . C26 . 1.434(7) yes
O9 . C28 . 1.343(9) yes
N2 . C3 . 1.447(5) yes
N2 . C6 . 1.347(5) yes
N2 . H21 . 0.952 no
C3 . C7 . 1.523(5) yes
C3 . C14 . 1.527(6) yes
C3 . H31 . 1.013 no
C4 . C5 . 1.380(6) yes
C4 . C12 . 1.381(6) yes
C4 . H41 . 1.032 no
C5 . C8 . 1.510(6) yes
C5 . C15 . 1.403(6) yes
C6 . C10 . 1.516(6) yes
C7 . C11 . 1.390(6) yes
C7 . C16 . 1.380(6) yes
C8 . C10 . 1.552(6) yes
C8 . C17 . 1.507(6) yes
C8 . H81 . 1.023 no
C10 . C13 . 1.515(6) yes
C10 . H101 . 1.027 no
C11 . C22 . 1.386(6) yes
C11 . H111 . 1.011 no
C12 . C18 . 1.382(7) yes
C12 . H121 . 1.025 no
C13 . H131 . 1.008 no
C13 . H132 . 0.998 no
C13 . H133 . 1.010 no
C14 . H141 . 1.005 no
C14 . H142 . 0.996 no
C14 . H143 . 0.998 no
C15 . C20 . 1.382(7) yes
C15 . H151 . 1.014 no
C16 . C19 . 1.386(6) yes
C16 . H161 . 0.997 no
C17 . C23 . 1.259(7) yes
C17 . H171 . 1.018 no
C18 . C20 . 1.374(7) yes
C18 . H181 . 1.024 no
C19 . C21 . 1.380(7) yes
C19 . H191 . 1.014 no
C20 . H201 . 1.012 no
C21 . C22 . 1.386(7) yes
C21 . H211 . 1.022 no
C22 . H221 . 1.000 no
C23 . C24 . 1.498(7) yes
C23 . H231 . 1.038 no
C24 . C26 . 1.528(9) yes
C24 . H241 . 1.032 no
C24 . H242 . 0.995 no
C25 . C29 . 1.377(8) yes
C25 . C31 . 1.383(10) yes
C25 . C101 . 1.365(9) yes
C25 . C103 . 1.364(9) yes
C25 . H251 . 0.946 no
C26 . H261 . 0.998 no
C26 . H262 . 1.019 no
C27 . C28 . 1.496(9) yes
C27 . C32 . 1.372(8) yes
C27 . C33 . 1.388(10) yes
C27 . C102 . 1.387(9) yes
C27 . C100 . 1.366(9) yes
C28 . H281 . 0.997 no
C28 . H282 . 1.057 no
C29 . C32 . 1.380(8) yes
C29 . H291 . 0.961 no
C31 . C33 . 1.391(10) yes
C31 . H311 . 0.968 no
C32 . H321 . 0.989 no
C33 . H331 . 0.976 no
C102 . C103 . 1.398(9) yes
C102 . H1021 . 0.960 no
C101 . C100 . 1.371(9) yes
C101 . H1011 . 0.960 no
C100 . H1001 . 0.969 no
C103 . H1031 . 0.983 no

loop_
_geom_hbond_atom_site_label_D
_geom_hbond_site_symmetry_D
_geom_hbond_atom_site_label_H
_geom_hbond_site_symmetry_H
_geom_hbond_atom_site_label_A
_geom_hbond_site_symmetry_A
_geom_hbond_angle_DHA
_geom_hbond_distance_DH
_geom_hbond_distance_HA
_geom_hbond_distance_DA
_geom_hbond_publ_flag
C26 . H261 . C101 3_646 145 1.00 2.57 3.439(10) yes
N2 . H21 . O1 1_545 168 0.95 2.12 3.059(10) yes
C33 . H331 . C103 3_746 127 0.98 2.36 3.048(10) yes
C102 . H1021 . C31 3_756 139 0.96 2.16 2.958(10) yes
